data_2218567
loop_
_publ_author_name
'Zhu, Wei-Feng'
'Xing, Zheng'

_publ_section_title
;
 4,4'-(2,6-Dihydroxynaphthalene-1,5-diyldimethylene)dipyridinium
 bis(perchlorate)
;
_journal_coeditor_code WN2262
_journal_issue 6
_journal_name_full 'Acta Crystallographica Section E'
_journal_page_first o1173
_journal_paper_doi 10.1107/S1600536808015092
_journal_volume 64
_journal_year 2008
_chemical_formula_iupac 'C22 H20 N2 O2 2+, 2Cl O4 -'
_chemical_formula_moiety 'C22 H20 N2 O2 2+, 2(Cl O4 -)'
_chemical_formula_sum 'C22 H20 Cl2 N2 O10'
_chemical_formula_weight 543.30
_chemical_name_systematic
;
4,4'-(2,6-Dihydroxynaphthalene-1,5-diyldimethylene)dipyridinium
bis(perchlorate)
;
_space_group_IT_number 14
_symmetry_cell_setting monoclinic
_symmetry_space_group_name_Hall '-P 2ybc'
_symmetry_space_group_name_H-M 'P 1 21/c 1'
_atom_sites_solution_hydrogens geom
_atom_sites_solution_primary direct
_atom_sites_solution_secondary difmap
_audit_creation_method SHELXL-97
_cell_angle_alpha 90.00
_cell_angle_beta 96.767(2)
_cell_angle_gamma 90.00
_cell_formula_units_Z 2
_cell_length_a 4.9587(4)
_cell_length_b 13.0399(11)
_cell_length_c 17.8291(16)
_cell_measurement_reflns_used 3755
_cell_measurement_temperature 296(2)
_cell_measurement_theta_max 25.0
_cell_measurement_theta_min 2.78
_cell_volume 1144.82(17)
_computing_cell_refinement 'SAINT (Bruker, 2000)'
_computing_data_collection 'SMART (Bruker, 2000)'
_computing_data_reduction 'SAINT (Bruker, 2000)'
_computing_molecular_graphics 'SHELXTL (Sheldrick, 2008)'
_computing_publication_material 'SHELXTL (Sheldrick, 2008)'
_computing_structure_refinement 'SHELXL97 (Sheldrick, 2008)'
_computing_structure_solution 'SHELXS97 (Sheldrick, 2008)'
_diffrn_ambient_temperature 296(2)
_diffrn_measured_fraction_theta_full 0.999
_diffrn_measured_fraction_theta_max 0.999
_diffrn_measurement_device_type 'Bruker SMART APEX CCD area-detector'
_diffrn_measurement_method '\f and \w'
_diffrn_radiation_monochromator graphite
_diffrn_radiation_source 'fine-focus sealed tube'
_diffrn_radiation_type MoK\a
_diffrn_radiation_wavelength 0.71073
_diffrn_reflns_av_R_equivalents 0.0226
_diffrn_reflns_av_sigmaI/netI 0.0258
_diffrn_reflns_limit_h_max 5
_diffrn_reflns_limit_h_min -5
_diffrn_reflns_limit_k_max 15
_diffrn_reflns_limit_k_min -14
_diffrn_reflns_limit_l_max 14
_diffrn_reflns_limit_l_min -21
_diffrn_reflns_number 6156
_diffrn_reflns_theta_full 25.00
_diffrn_reflns_theta_max 25.00
_diffrn_reflns_theta_min 2.78
_exptl_absorpt_coefficient_mu 0.347
_exptl_absorpt_correction_T_max 0.988
_exptl_absorpt_correction_T_min 0.925
_exptl_absorpt_correction_type multi-scan
_exptl_absorpt_process_details '(SADABS; Bruker, 2000)'
_exptl_crystal_colour Yellow
_exptl_crystal_density_diffrn 1.576
_exptl_crystal_density_method 'not measured'
_exptl_crystal_description tabular
_exptl_crystal_F_000 560
_exptl_crystal_size_max 0.30
_exptl_crystal_size_mid 0.20
_exptl_crystal_size_min 0.05
_refine_diff_density_max 0.460
_refine_diff_density_min -0.270
_refine_ls_extinction_method none
_refine_ls_goodness_of_fit_ref 1.065
_refine_ls_hydrogen_treatment constr
_refine_ls_matrix_type full
_refine_ls_number_parameters 168
_refine_ls_number_reflns 2011
_refine_ls_number_restraints 0
_refine_ls_restrained_S_all 1.065
_refine_ls_R_factor_all 0.0732
_refine_ls_R_factor_gt 0.0587
_refine_ls_shift/su_max 0.000
_refine_ls_shift/su_mean 0.000
_refine_ls_structure_factor_coef Fsqd
_refine_ls_weighting_details 'calc w=1/[\s^2^(Fo^2^)+(0.0742P)^2^+0.8634P] where P=(Fo^2^+2Fc^2^)/3'
_refine_ls_weighting_scheme calc
_refine_ls_wR_factor_gt 0.1437
_refine_ls_wR_factor_ref 0.1512
_reflns_number_gt 1610
_reflns_number_total 2011
_reflns_threshold_expression I>2\s(I)
_cod_data_source_file wn2262.cif
_cod_data_source_block I
_cod_depositor_comments
;
The following automatic conversions were performed:
'_symmetry_cell_setting' value 'Monoclinic' changed to 'monoclinic'
according to '/home/saulius/struct/CIF-dictionaries/cif_core.dic'
dictionary named 'cif_core.dic' version 2.4.1 from 2010-06-29.

Automatic conversion script
Id: cif_fix_enum 1527 2010-12-29 10:47:43Z saulius 

The following automatic conversions were performed:

'_symmetry_cell_setting' value 'Monoclinic' changed to 'monoclinic'
according to /home/saulius/struct/CIF-dictionaries/cif_core.dic
dictionary named 'cif_core.dic' version 2.4.1 from 2010-06-29.

Automatic conversion script
Id: cif_fix_values 1715 2011-07-08 13:25:40Z adriana 
;
_cod_original_sg_symbol_H-M 'P 21/c'
_cod_database_code 2218567
_cod_database_fobs_code 2218567

loop_
_symmetry_equiv_pos_as_xyz
'x, y, z'
'-x, y+1/2, -z+1/2'
'-x, -y, -z'
'x, -y-1/2, z-1/2'

loop_
_atom_site_type_symbol
_atom_site_label
_atom_site_fract_x
_atom_site_fract_y
_atom_site_fract_z
_atom_site_U_iso_or_equiv
_atom_site_adp_type
_atom_site_calc_flag
_atom_site_refinement_flags
_atom_site_occupancy
C C1 -0.1573(8) 0.1073(3) 0.0739(2) 0.0616(10) Uani d . 1
H H1A -0.2367 0.0654 0.0352 0.074 Uiso calc R 1
C C2 0.0188(7) 0.1821(2) 0.0583(2) 0.0529(8) Uani d . 1
H H2A 0.0589 0.1915 0.0092 0.063 Uiso calc R 1
C C3 0.1388(6) 0.2445(2) 0.11614(17) 0.0407(7) Uani d . 1
C C4 0.0721(7) 0.2263(3) 0.18810(19) 0.0532(8) Uani d . 1
H H4A 0.1488 0.2662 0.2283 0.064 Uiso calc R 1
C C5 -0.1058(8) 0.1501(3) 0.2003(2) 0.0630(10) Uani d . 1
H H5A -0.1492 0.1378 0.2488 0.076 Uiso calc R 1
C C6 0.3317(6) 0.3289(2) 0.10067(18) 0.0456(8) Uani d . 1
H H6A 0.5071 0.2991 0.0947 0.055 Uiso calc R 1
H H6B 0.3558 0.3746 0.1439 0.055 Uiso calc R 1
C C7 0.2348(6) 0.3905(2) 0.03090(17) 0.0412(7) Uani d . 1
C C8 0.3277(6) 0.3667(2) -0.03634(19) 0.0489(8) Uani d . 1
C C9 0.0446(6) 0.4723(2) 0.03359(17) 0.0390(7) Uani d . 1
C C10 -0.0624(6) 0.4991(2) 0.10063(17) 0.0462(8) Uani d . 1
H H10A -0.0082 0.4628 0.1447 0.055 Uiso calc R 1
C C11 -0.2443(7) 0.5773(3) 0.10207(19) 0.0531(8) Uani d . 1
H H11A -0.3133 0.5936 0.1469 0.080 Uiso calc R 1
Cl Cl1 0.28576(17) 0.89190(6) 0.17150(5) 0.0565(3) Uani d . 1
N N1 -0.2164(6) 0.0937(2) 0.1433(2) 0.0618(8) Uani d . 1
H H1B -0.3305 0.0466 0.1518 0.093 Uiso calc R 1
O O1 0.5047(5) 0.2863(2) -0.03716(15) 0.0732(8) Uani d . 1
H H1C 0.5186 0.2701 -0.0810 0.110 Uiso calc R 1
O O2 0.3960(6) 0.79156(19) 0.18131(15) 0.0704(8) Uani d . 1
O O3 0.3505(7) 0.9360(2) 0.10369(15) 0.0823(9) Uani d . 1
O O4 0.4082(10) 0.9556(3) 0.22951(18) 0.1228(15) Uani d . 1
O O5 0.0089(7) 0.8878(3) 0.1717(4) 0.177(3) Uani d . 1

loop_
_atom_site_aniso_label
_atom_site_aniso_U_11
_atom_site_aniso_U_22
_atom_site_aniso_U_33
_atom_site_aniso_U_12
_atom_site_aniso_U_13
_atom_site_aniso_U_23
C1 0.072(2) 0.0445(19) 0.065(2) 0.0003(17) -0.007(2) -0.0014(17)
C2 0.066(2) 0.0429(18) 0.0483(19) 0.0033(15) -0.0006(17) 0.0020(15)
C3 0.0432(16) 0.0336(15) 0.0431(17) 0.0128(12) -0.0042(13) 0.0051(13)
C4 0.063(2) 0.0491(19) 0.0459(19) 0.0051(16) -0.0017(16) -0.0011(15)
C5 0.075(3) 0.058(2) 0.058(2) 0.0047(19) 0.015(2) 0.0109(18)
C6 0.0447(17) 0.0406(16) 0.0491(19) 0.0056(13) -0.0049(14) 0.0010(14)
C7 0.0426(16) 0.0362(15) 0.0432(17) 0.0003(13) -0.0020(13) 0.0031(13)
C8 0.0473(18) 0.0421(17) 0.057(2) 0.0121(14) 0.0068(15) 0.0009(15)
C9 0.0389(15) 0.0347(15) 0.0428(17) 0.0008(12) 0.0025(13) 0.0038(12)
C10 0.0540(18) 0.0444(17) 0.0403(17) 0.0031(14) 0.0057(15) 0.0070(14)
C11 0.061(2) 0.0542(19) 0.0453(19) 0.0124(16) 0.0133(16) 0.0009(15)
Cl1 0.0550(5) 0.0464(5) 0.0695(6) 0.0110(4) 0.0128(4) 0.0129(4)
N1 0.0591(18) 0.0398(16) 0.086(2) 0.0005(13) 0.0067(17) 0.0113(16)
O1 0.0863(18) 0.0700(17) 0.0639(16) 0.0429(14) 0.0108(14) 0.0016(13)
O2 0.0823(18) 0.0523(15) 0.0787(18) 0.0170(13) 0.0176(14) 0.0166(13)
O3 0.114(2) 0.0672(17) 0.0640(18) -0.0037(16) 0.0037(16) 0.0161(14)
O4 0.225(5) 0.077(2) 0.064(2) 0.008(3) 0.010(2) -0.0115(17)
O5 0.059(2) 0.121(3) 0.360(7) 0.031(2) 0.062(3) 0.132(4)

loop_
_atom_type_symbol
_atom_type_description
_atom_type_scat_dispersion_real
_atom_type_scat_dispersion_imag
_atom_type_scat_source
C C 0.0033 0.0016 'International Tables Vol C Tables 4.2.6.8 and 6.1.1.4'
H H 0.0000 0.0000 'International Tables Vol C Tables 4.2.6.8 and 6.1.1.4'
N N 0.0061 0.0033 'International Tables Vol C Tables 4.2.6.8 and 6.1.1.4'
O O 0.0106 0.0060 'International Tables Vol C Tables 4.2.6.8 and 6.1.1.4'
Cl Cl 0.1484 0.1585 'International Tables Vol C Tables 4.2.6.8 and 6.1.1.4'

loop_
_geom_angle_atom_site_label_1
_geom_angle_atom_site_label_2
_geom_angle_atom_site_label_3
_geom_angle_site_symmetry_1
_geom_angle_site_symmetry_3
_geom_angle
N1 C1 C2 . . 120.5(3)
N1 C1 H1A . . 119.7
C2 C1 H1A . . 119.7
C1 C2 C3 . . 119.9(3)
C1 C2 H2A . . 120.1
C3 C2 H2A . . 120.1
C4 C3 C2 . . 117.3(3)
C4 C3 C6 . . 121.5(3)
C2 C3 C6 . . 121.2(3)
C5 C4 C3 . . 120.2(3)
C5 C4 H4A . . 119.9
C3 C4 H4A . . 119.9
N1 C5 C4 . . 120.1(4)
N1 C5 H5A . . 119.9
C4 C5 H5A . . 119.9
C3 C6 C7 . . 113.1(2)
C3 C6 H6A . . 109.0
C7 C6 H6A . . 109.0
C3 C6 H6B . . 109.0
C7 C6 H6B . . 109.0
H6A C6 H6B . . 107.8
C8 C7 C9 . . 119.3(3)
C8 C7 C6 . . 119.6(3)
C9 C7 C6 . . 121.1(3)
O1 C8 C7 . . 117.7(3)
O1 C8 C11 . 3_565 121.1(3)
C7 C8 C11 . 3_565 121.2(3)
C10 C9 C9 . 3_565 118.5(3)
C10 C9 C7 . . 122.0(3)
C9 C9 C7 3_565 . 119.5(3)
C11 C10 C9 . . 121.2(3)
C11 C10 H10A . . 119.4
C9 C10 H10A . . 119.4
C10 C11 C8 . 3_565 120.3(3)
C10 C11 H11A . . 119.8
C8 C11 H11A 3_565 . 119.8
O5 Cl1 O4 . . 111.5(3)
O5 Cl1 O3 . . 110.3(3)
O4 Cl1 O3 . . 105.5(2)
O5 Cl1 O2 . . 109.5(2)
O4 Cl1 O2 . . 109.1(2)
O3 Cl1 O2 . . 110.97(17)
C1 N1 C5 . . 122.0(3)
C1 N1 H1B . . 119.0
C5 N1 H1B . . 119.0
C8 O1 H1C . . 109.5

loop_
_geom_bond_atom_site_label_1
_geom_bond_atom_site_label_2
_geom_bond_site_symmetry_2
_geom_bond_distance
C1 N1 . 1.318(5)
C1 C2 . 1.359(5)
C1 H1A . 0.9300
C2 C3 . 1.391(4)
C2 H2A . 0.9300
C3 C4 . 1.383(4)
C3 C6 . 1.504(4)
C4 C5 . 1.363(5)
C4 H4A . 0.9300
C5 N1 . 1.320(5)
C5 H5A . 0.9300
C6 C7 . 1.511(4)
C6 H6A . 0.9700
C6 H6B . 0.9700
C7 C8 . 1.370(4)
C7 C9 . 1.429(4)
C8 O1 . 1.369(4)
C8 C11 3_565 1.401(5)
C9 C10 . 1.408(4)
C9 C9 3_565 1.424(6)
C10 C11 . 1.364(4)
C10 H10A . 0.9300
C11 C8 3_565 1.401(5)
C11 H11A . 0.9300
Cl1 O5 . 1.374(3)
Cl1 O4 . 1.407(4)
Cl1 O3 . 1.409(3)
Cl1 O2 . 1.421(3)
N1 H1B . 0.8600
O1 H1C . 0.8200

loop_
_geom_hbond_atom_site_label_D
_geom_hbond_atom_site_label_H
_geom_hbond_atom_site_label_A
_geom_hbond_site_symmetry_A
_geom_hbond_distance_DH
_geom_hbond_distance_HA
_geom_hbond_distance_DA
_geom_hbond_angle_DHA
O1 H1C O2 3_665 0.82 2.05 2.859(4) 168.9
N1 H1B O3 1_445 0.86 2.24 2.997(4) 147.5
N1 H1B O4 1_445 0.86 2.33 3.121(5) 153.0

loop_
_geom_torsion_atom_site_label_1
_geom_torsion_atom_site_label_2
_geom_torsion_atom_site_label_3
_geom_torsion_atom_site_label_4
_geom_torsion_site_symmetry_1
_geom_torsion_site_symmetry_4
_geom_torsion
N1 C1 C2 C3 . . 0.3(5)
C1 C2 C3 C4 . . 0.4(4)
C1 C2 C3 C6 . . -179.2(3)
C2 C3 C4 C5 . . -0.3(5)
C6 C3 C4 C5 . . 179.2(3)
C3 C4 C5 N1 . . -0.4(5)
C4 C3 C6 C7 . . -135.8(3)
C2 C3 C6 C7 . . 43.7(4)
C3 C6 C7 C8 . . -96.3(3)
C3 C6 C7 C9 . . 82.8(3)
C9 C7 C8 O1 . . -178.5(3)
C6 C7 C8 O1 . . 0.6(5)
C9 C7 C8 C11 . 3_565 1.5(5)
C6 C7 C8 C11 . 3_565 -179.4(3)
C8 C7 C9 C10 . . 178.7(3)
C6 C7 C9 C10 . . -0.4(4)
C8 C7 C9 C9 . 3_565 -0.1(5)
C6 C7 C9 C9 . 3_565 -179.2(3)
C9 C9 C10 C11 3_565 . -1.1(5)
C7 C9 C10 C11 . . -179.9(3)
C9 C10 C11 C8 . 3_565 -0.3(5)
C2 C1 N1 C5 . . -1.1(5)
C4 C5 N1 C1 . . 1.1(5)
